data_7007184
loop_
_publ_author_name
'Salmon, Lionel'
'Thu\'ery, Pierre'
'Asfari, Zouhair'
'Ephritikhine, Michel'

_publ_section_title
;
 Synthesis, crystal structure and reactivity of uranium(IV) complexes
 with p-tert-butylcalix[4]arene ligands.
;
_journal_issue 24
_journal_name_full 'Dalton transactions (Cambridge, England : 2003)'
_journal_page_first 3006
_journal_page_last 3014
_journal_paper_doi 10.1039/b601237j
_journal_year 2006
_chemical_formula_sum 'C100 H122 N2 O8 U'
_chemical_formula_weight 1718.03
_space_group_IT_number 15
_symmetry_cell_setting monoclinic
_symmetry_space_group_name_Hall '-C 2yc'
_symmetry_space_group_name_H-M 'C 1 2/c 1'
_atom_sites_solution_hydrogens geom
_atom_sites_solution_primary patter
_atom_sites_solution_secondary difmap
_audit_creation_method SHELXL-97
_cell_angle_alpha 90.00
_cell_angle_beta 118.750(4)
_cell_angle_gamma 90.00
_cell_formula_units_Z 4
_cell_length_a 28.3992(18)
_cell_length_b 17.3865(13)
_cell_length_c 20.7086(8)
_cell_measurement_reflns_used 71294
_cell_measurement_temperature 100(2)
_cell_measurement_theta_max 25.68
_cell_measurement_theta_min 2.95
_cell_volume 8964.6(10)
_computing_cell_refinement 'HKL2000 (Otwinowski & Minor, 1997)'
_computing_data_collection 'COLLECT (Hooft, 1998)'
_computing_data_reduction 'HKL2000 (Otwinowski & Minor, 1997)'
_computing_molecular_graphics 'SHELXTL (Sheldrick, 1999)'
_computing_publication_material 'SHELXTL (Sheldrick, 1999); PLATON (Spek, 2003)'
_computing_structure_refinement 'SHELXL-97 (Sheldrick, 1997)'
_computing_structure_solution 'SHELXS-97 (Sheldrick, 1997)'
_diffrn_ambient_temperature 100(2)
_diffrn_measured_fraction_theta_full 0.996
_diffrn_measured_fraction_theta_max 0.996
_diffrn_measurement_device_type 'Nonius Kappa-CCD area-detector diffractometer'
_diffrn_measurement_method 'two \f and one \w scans with 2\% steps'
_diffrn_radiation_monochromator graphite
_diffrn_radiation_source 'fine-focus sealed tube'
_diffrn_radiation_type MoK\a
_diffrn_radiation_wavelength 0.71073
_diffrn_reflns_av_R_equivalents 0.0638
_diffrn_reflns_av_sigmaI/netI 0.0529
_diffrn_reflns_limit_h_max 34
_diffrn_reflns_limit_h_min 0
_diffrn_reflns_limit_k_max 21
_diffrn_reflns_limit_k_min 0
_diffrn_reflns_limit_l_max 22
_diffrn_reflns_limit_l_min -25
_diffrn_reflns_number 71294
_diffrn_reflns_theta_full 25.68
_diffrn_reflns_theta_max 25.68
_diffrn_reflns_theta_min 2.95
_diffrn_standards_decay_% 0
_diffrn_standards_interval_time 0
_diffrn_standards_number 0
_exptl_absorpt_coefficient_mu 1.866
_exptl_absorpt_correction_T_max 0.878
_exptl_absorpt_correction_T_min 0.559
_exptl_absorpt_correction_type refdelf
_exptl_absorpt_process_details 'SCALEPACK (Otwinowski & Minor, 1997)'
_exptl_crystal_colour 'translucent light green'
_exptl_crystal_density_diffrn 1.273
_exptl_crystal_density_meas ?
_exptl_crystal_description platelet
_exptl_crystal_F_000 3568
_exptl_crystal_size_max 0.17
_exptl_crystal_size_mid 0.13
_exptl_crystal_size_min 0.07
_refine_diff_density_max 0.953
_refine_diff_density_min -1.986
_refine_diff_density_rms 0.102
_refine_ls_extinction_method none
_refine_ls_goodness_of_fit_ref 1.060
_refine_ls_hydrogen_treatment constr
_refine_ls_matrix_type full
_refine_ls_number_parameters 514
_refine_ls_number_reflns 8471
_refine_ls_number_restraints 0
_refine_ls_restrained_S_all 1.065
_refine_ls_R_factor_all 0.0604
_refine_ls_R_factor_gt 0.0463
_refine_ls_shift/su_max 0.001
_refine_ls_shift/su_mean 0.000
_refine_ls_structure_factor_coef Fsqd
_refine_ls_weighting_details 'calc w=1/[\s^2^(Fo^2^)+(0.0346P)^2^+49.9247P] where P=(Fo^2^+2Fc^2^)/3'
_refine_ls_weighting_scheme calc
_refine_ls_wR_factor_gt 0.0958
_refine_ls_wR_factor_ref 0.1021
_reflns_number_gt 7263
_reflns_number_total 8471
_reflns_threshold_expression >2sigma(I)
_cod_data_source_file b601237j.txt
_cod_data_source_block 4.2py
_cod_original_cell_volume 8964.7(10)
_cod_original_sg_symbol_H-M 'C 2/c'
_cod_database_code 7007184

loop_
_symmetry_equiv_pos_as_xyz
'x, y, z'
'-x, y, -z+1/2'
'x+1/2, y+1/2, z'
'-x+1/2, y+1/2, -z+1/2'
'-x, -y, -z'
'x, -y, z-1/2'
'-x+1/2, -y+1/2, -z'
'x+1/2, -y+1/2, z-1/2'

loop_
_atom_site_label
_atom_site_type_symbol
_atom_site_fract_x
_atom_site_fract_y
_atom_site_fract_z
_atom_site_U_iso_or_equiv
_atom_site_adp_type
_atom_site_occupancy
_atom_site_symmetry_multiplicity
_atom_site_calc_flag
_atom_site_refinement_flags
_atom_site_disorder_assembly
_atom_site_disorder_group
U U 0.0000 0.591956(15) 0.2500 0.02566(8) Uani 1 2 d S . .
O1 O 0.05158(12) 0.50460(18) 0.23894(16) 0.0290(7) Uani 1 1 d . . .
O2 O 0.06011(12) 0.52821(18) 0.38745(16) 0.0281(7) Uani 1 1 d . . .
O3 O 0.05572(11) 0.67601(18) 0.32721(16) 0.0282(7) Uani 1 1 d . . .
O4 O 0.04508(12) 0.65024(18) 0.17719(17) 0.0300(7) Uani 1 1 d . . .
H4 H 0.0736 0.6255 0.1770 0.036 Uiso 1 1 d R . .
C1 C 0.07361(17) 0.4287(3) 0.1609(2) 0.0281(10) Uani 1 1 d . . .
C2 C 0.08483(17) 0.4554(3) 0.2306(2) 0.0267(10) Uani 1 1 d . . .
C3 C 0.13191(17) 0.4301(3) 0.2925(3) 0.0281(10) Uani 1 1 d . . .
C4 C 0.16762(18) 0.3816(3) 0.2837(3) 0.0316(10) Uani 1 1 d . . .
H4A H 0.1988 0.3660 0.3253 0.038 Uiso 1 1 calc R . .
C5 C 0.15817(19) 0.3556(3) 0.2147(3) 0.0324(11) Uani 1 1 d . . .
C6 C 0.11014(18) 0.3797(3) 0.1542(3) 0.0305(10) Uani 1 1 d . . .
H6 H 0.1022 0.3623 0.1075 0.037 Uiso 1 1 calc R . .
C7 C 0.19584(19) 0.3002(3) 0.2043(3) 0.0377(12) Uani 1 1 d . . .
C8 C 0.2507(2) 0.2941(4) 0.2741(3) 0.0549(16) Uani 1 1 d . . .
H8A H 0.2673 0.3439 0.2865 0.082 Uiso 1 1 calc R . .
H8B H 0.2733 0.2593 0.2653 0.082 Uiso 1 1 calc R . .
H8C H 0.2459 0.2752 0.3141 0.082 Uiso 1 1 calc R . .
C9 C 0.2051(2) 0.3259(4) 0.1406(3) 0.0517(15) Uani 1 1 d . . .
H9A H 0.1713 0.3281 0.0960 0.078 Uiso 1 1 calc R . .
H9B H 0.2283 0.2898 0.1346 0.078 Uiso 1 1 calc R . .
H9C H 0.2215 0.3759 0.1512 0.078 Uiso 1 1 calc R . .
C10 C 0.1696(2) 0.2205(3) 0.1872(4) 0.0531(15) Uani 1 1 d . . .
H10A H 0.1643 0.2039 0.2275 0.080 Uiso 1 1 calc R . .
H10B H 0.1925 0.1846 0.1804 0.080 Uiso 1 1 calc R . .
H10C H 0.1356 0.2230 0.1431 0.080 Uiso 1 1 calc R . .
C11 C 0.14207(17) 0.4525(3) 0.3684(2) 0.0295(10) Uani 1 1 d . . .
H11A H 0.1372 0.5075 0.3701 0.035 Uiso 1 1 calc R . .
H11B H 0.1788 0.4400 0.4041 0.035 Uiso 1 1 calc R . .
C12 C 0.10373(16) 0.4101(3) 0.3877(2) 0.0286(9) Uani 1 1 d . . .
C13 C 0.06251(18) 0.4477(3) 0.3928(2) 0.0284(10) Uani 1 1 d . . .
C14 C 0.02517(17) 0.4085(3) 0.4054(2) 0.0297(9) Uani 1 1 d . . .
C15 C 0.03074(19) 0.3290(3) 0.4148(3) 0.0329(11) Uani 1 1 d . . .
H15 H 0.0059 0.3020 0.4231 0.039 Uiso 1 1 calc R . .
C16 C 0.07229(19) 0.2883(3) 0.4124(3) 0.0336(11) Uani 1 1 d . . .
C17 C 0.10777(19) 0.3301(3) 0.3970(3) 0.0329(11) Uani 1 1 d . . .
H17 H 0.1348 0.3041 0.3928 0.039 Uiso 1 1 calc R . .
C18 C 0.0804(2) 0.2010(3) 0.4261(3) 0.0453(13) Uani 1 1 d . . .
C19 C 0.1353(3) 0.1870(4) 0.4939(4) 0.077(2) Uani 1 1 d . . .
H19A H 0.1362 0.2113 0.5361 0.116 Uiso 1 1 calc R . .
H19B H 0.1630 0.2082 0.4854 0.116 Uiso 1 1 calc R . .
H19C H 0.1410 0.1327 0.5026 0.116 Uiso 1 1 calc R . .
C20 C 0.0380(3) 0.1653(4) 0.4407(4) 0.0644(18) Uani 1 1 d . . .
H20A H 0.0032 0.1742 0.3994 0.097 Uiso 1 1 calc R . .
H20B H 0.0397 0.1880 0.4840 0.097 Uiso 1 1 calc R . .
H20C H 0.0443 0.1110 0.4482 0.097 Uiso 1 1 calc R . .
C21 C 0.0796(3) 0.1614(4) 0.3603(4) 0.0684(19) Uani 1 1 d . . .
H21A H 0.0841 0.1070 0.3691 0.103 Uiso 1 1 calc R . .
H21B H 0.1084 0.1810 0.3531 0.103 Uiso 1 1 calc R . .
H21C H 0.0459 0.1712 0.3171 0.103 Uiso 1 1 calc R . .
C22 C -0.02156(17) 0.4496(3) 0.4055(2) 0.0307(10) Uani 1 1 d . . .
H22A H -0.0233 0.4361 0.4498 0.037 Uiso 1 1 calc R . .
H22B H -0.0161 0.5047 0.4060 0.037 Uiso 1 1 calc R . .
C23 C 0.0984(2) 0.5611(3) 0.4589(3) 0.0383(12) Uani 1 1 d . . .
H23A H 0.0856 0.5527 0.4936 0.057 Uiso 1 1 calc R . .
H23B H 0.1018 0.6153 0.4535 0.057 Uiso 1 1 calc R . .
H23C H 0.1327 0.5368 0.4762 0.057 Uiso 1 1 calc R . .
C24 C 0.08286(17) 0.7636(3) 0.4282(2) 0.0290(10) Uani 1 1 d . . .
C25 C 0.09012(17) 0.7293(3) 0.3724(2) 0.0281(10) Uani 1 1 d . . .
C26 C 0.13438(17) 0.7506(3) 0.3636(3) 0.0303(10) Uani 1 1 d . . .
C27 C 0.16940(17) 0.8079(3) 0.4091(2) 0.0314(10) Uani 1 1 d . . .
H27 H 0.1991 0.8209 0.4038 0.038 Uiso 1 1 calc R . .
C28 C 0.16126(18) 0.8458(3) 0.4620(2) 0.0323(11) Uani 1 1 d . . .
C29 C 0.11795(17) 0.8221(3) 0.4711(3) 0.0311(10) Uani 1 1 d . . .
H29 H 0.1121 0.8458 0.5069 0.037 Uiso 1 1 calc R . .
C30 C 0.19931(18) 0.9120(3) 0.5068(3) 0.0348(10) Uani 1 1 d . . .
C31 C 0.1790(3) 0.9559(4) 0.5538(3) 0.0576(16) Uani 1 1 d . . .
H31A H 0.2039 0.9961 0.5809 0.086 Uiso 1 1 calc R . .
H31B H 0.1761 0.9209 0.5875 0.086 Uiso 1 1 calc R . .
H31C H 0.1445 0.9780 0.5221 0.086 Uiso 1 1 calc R . .
C32 C 0.2040(2) 0.9709(3) 0.4560(3) 0.0541(15) Uani 1 1 d . . .
H32A H 0.1688 0.9876 0.4202 0.081 Uiso 1 1 calc R . .
H32B H 0.2217 0.9480 0.4313 0.081 Uiso 1 1 calc R . .
H32C H 0.2245 1.0142 0.4844 0.081 Uiso 1 1 calc R . .
C33 C 0.2535(2) 0.8784(4) 0.5591(4) 0.0632(19) Uani 1 1 d . . .
H33A H 0.2773 0.9190 0.5878 0.095 Uiso 1 1 calc R . .
H33B H 0.2680 0.8527 0.5315 0.095 Uiso 1 1 calc R . .
H33C H 0.2496 0.8423 0.5913 0.095 Uiso 1 1 calc R . .
C34 C 0.13983(17) 0.7181(3) 0.3002(2) 0.0304(10) Uani 1 1 d . . .
H34A H 0.1311 0.6638 0.2944 0.037 Uiso 1 1 calc R . .
H34B H 0.1764 0.7241 0.3091 0.037 Uiso 1 1 calc R . .
C35 C 0.10143(17) 0.7616(3) 0.2311(3) 0.0296(10) Uani 1 1 d . . .
C36 C 0.05436(17) 0.7289(3) 0.1759(2) 0.0289(10) Uani 1 1 d . . .
C37 C 0.01657(17) 0.7740(3) 0.1188(2) 0.0279(10) Uani 1 1 d . . .
C38 C 0.02693(18) 0.8522(3) 0.1183(3) 0.0321(10) Uani 1 1 d . . .
H38 H 0.0014 0.8826 0.0809 0.038 Uiso 1 1 calc R . .
C39 C 0.07387(18) 0.8871(3) 0.1713(3) 0.0332(11) Uani 1 1 d . . .
C40 C 0.11042(18) 0.8398(3) 0.2268(3) 0.0312(10) Uani 1 1 d . . .
H40 H 0.1423 0.8612 0.2628 0.037 Uiso 1 1 calc R . .
C41 C 0.0829(2) 0.9742(3) 0.1725(3) 0.0418(12) Uani 1 1 d . . .
C42 C 0.0521(3) 1.0126(4) 0.2091(4) 0.074(2) Uani 1 1 d . . .
H42A H 0.0643 0.9912 0.2573 0.111 Uiso 1 1 calc R . .
H42B H 0.0143 1.0031 0.1794 0.111 Uiso 1 1 calc R . .
H42C H 0.0586 1.0670 0.2130 0.111 Uiso 1 1 calc R . .
C43 C 0.1409(3) 0.9957(4) 0.2169(4) 0.075(2) Uani 1 1 d . . .
H43A H 0.1614 0.9695 0.1978 0.113 Uiso 1 1 calc R . .
H43B H 0.1538 0.9810 0.2673 0.113 Uiso 1 1 calc R . .
H43C H 0.1448 1.0502 0.2141 0.113 Uiso 1 1 calc R . .
C44 C 0.0611(3) 1.0063(3) 0.0951(3) 0.0538(15) Uani 1 1 d . . .
H44A H 0.0693 1.0602 0.0977 0.081 Uiso 1 1 calc R . .
H44B H 0.0229 0.9993 0.0685 0.081 Uiso 1 1 calc R . .
H44C H 0.0773 0.9798 0.0701 0.081 Uiso 1 1 calc R . .
C45 C -0.03609(17) 0.7408(3) 0.0599(2) 0.0297(10) Uani 1 1 d . . .
H45A H -0.0334 0.6851 0.0604 0.036 Uiso 1 1 calc R . .
H45B H -0.0427 0.7588 0.0120 0.036 Uiso 1 1 calc R . .
N1 N 0.13088(15) 0.6000(2) 0.1685(2) 0.0347(9) Uani 1 1 d . . .
C46 C 0.17638(19) 0.5681(3) 0.2193(3) 0.0393(12) Uani 1 1 d . . .
H46 H 0.1789 0.5550 0.2644 0.047 Uiso 1 1 calc R . .
C47 C 0.2198(2) 0.5537(3) 0.2087(3) 0.0437(13) Uani 1 1 d . . .
H47 H 0.2505 0.5307 0.2457 0.052 Uiso 1 1 calc R . .
C48 C 0.2173(2) 0.5733(4) 0.1431(3) 0.0541(16) Uani 1 1 d . . .
H48 H 0.2460 0.5641 0.1345 0.065 Uiso 1 1 calc R . .
C49 C 0.1706(3) 0.6072(4) 0.0903(3) 0.0585(17) Uani 1 1 d . . .
H49 H 0.1675 0.6218 0.0452 0.070 Uiso 1 1 calc R . .
C50 C 0.1285(2) 0.6191(3) 0.1049(3) 0.0467(14) Uani 1 1 d . . .
H50 H 0.0971 0.6415 0.0687 0.056 Uiso 1 1 calc R . .

loop_
_atom_site_aniso_label
_atom_site_aniso_U_11
_atom_site_aniso_U_22
_atom_site_aniso_U_33
_atom_site_aniso_U_23
_atom_site_aniso_U_13
_atom_site_aniso_U_12
U 0.02033(12) 0.02888(14) 0.02868(13) 0.000 0.01251(9) 0.000
O1 0.0246(15) 0.0335(18) 0.0301(17) -0.0006(14) 0.0140(13) 0.0047(13)
O2 0.0286(16) 0.0268(17) 0.0266(17) -0.0033(13) 0.0113(13) -0.0032(13)
O3 0.0210(15) 0.0306(18) 0.0315(17) -0.0042(14) 0.0114(13) -0.0063(13)
O4 0.0248(15) 0.0295(18) 0.0384(18) 0.0005(14) 0.0174(14) 0.0003(13)
C1 0.025(2) 0.031(3) 0.030(2) 0.0016(19) 0.0143(19) -0.0038(18)
C2 0.021(2) 0.032(3) 0.030(2) 0.0000(19) 0.0140(19) -0.0007(18)
C3 0.023(2) 0.031(3) 0.034(2) -0.0003(19) 0.017(2) -0.0044(18)
C4 0.024(2) 0.033(3) 0.038(3) 0.007(2) 0.015(2) 0.0026(19)
C5 0.033(2) 0.030(3) 0.040(3) 0.000(2) 0.022(2) 0.003(2)
C6 0.032(2) 0.031(2) 0.033(3) 0.001(2) 0.018(2) -0.0006(19)
C7 0.033(3) 0.040(3) 0.045(3) -0.001(2) 0.023(2) 0.007(2)
C8 0.039(3) 0.073(4) 0.056(4) 0.001(3) 0.025(3) 0.020(3)
C9 0.051(3) 0.058(4) 0.064(4) 0.007(3) 0.042(3) 0.017(3)
C10 0.056(4) 0.040(3) 0.070(4) -0.003(3) 0.036(3) 0.009(3)
C11 0.021(2) 0.035(3) 0.028(2) 0.001(2) 0.0080(19) 0.0005(19)
C12 0.025(2) 0.035(2) 0.025(2) 0.000(2) 0.0107(18) -0.003(2)
C13 0.028(2) 0.033(3) 0.020(2) -0.0006(19) 0.0087(19) -0.001(2)
C14 0.026(2) 0.038(3) 0.023(2) 0.000(2) 0.0111(18) -0.002(2)
C15 0.033(2) 0.035(3) 0.032(3) 0.000(2) 0.016(2) -0.004(2)
C16 0.035(3) 0.032(3) 0.034(3) 0.001(2) 0.017(2) -0.001(2)
C17 0.031(2) 0.031(3) 0.036(3) 0.005(2) 0.016(2) 0.004(2)
C18 0.050(3) 0.032(3) 0.054(3) 0.002(2) 0.025(3) -0.001(2)
C19 0.070(5) 0.043(4) 0.090(5) 0.013(4) 0.015(4) 0.005(3)
C20 0.081(5) 0.034(3) 0.096(5) 0.012(3) 0.057(4) 0.002(3)
C21 0.101(6) 0.042(4) 0.081(5) -0.003(3) 0.059(5) 0.002(4)
C22 0.028(2) 0.039(3) 0.028(2) -0.002(2) 0.016(2) -0.005(2)
C23 0.037(3) 0.040(3) 0.038(3) -0.005(2) 0.018(2) -0.001(2)
C24 0.022(2) 0.030(3) 0.032(2) 0.003(2) 0.0107(19) 0.0020(18)
C25 0.023(2) 0.026(2) 0.031(2) 0.0029(19) 0.0092(19) -0.0011(18)
C26 0.022(2) 0.034(3) 0.031(2) 0.008(2) 0.0089(19) 0.0035(19)
C27 0.020(2) 0.038(3) 0.031(2) 0.005(2) 0.0078(19) -0.0023(19)
C28 0.025(2) 0.037(3) 0.026(2) 0.005(2) 0.0052(19) -0.005(2)
C29 0.026(2) 0.034(3) 0.030(2) 0.000(2) 0.010(2) -0.0030(19)
C30 0.028(2) 0.035(3) 0.034(2) 0.001(2) 0.009(2) -0.007(2)
C31 0.060(4) 0.057(4) 0.056(4) -0.013(3) 0.029(3) -0.019(3)
C32 0.062(4) 0.044(3) 0.051(4) 0.000(3) 0.023(3) -0.012(3)
C33 0.038(3) 0.051(4) 0.065(4) 0.000(3) -0.003(3) -0.008(3)
C34 0.021(2) 0.033(3) 0.036(3) 0.005(2) 0.013(2) 0.0015(19)
C35 0.022(2) 0.035(3) 0.035(3) 0.004(2) 0.016(2) 0.0030(19)
C36 0.023(2) 0.034(3) 0.032(2) 0.002(2) 0.0151(19) 0.0020(19)
C37 0.023(2) 0.035(3) 0.028(2) -0.001(2) 0.0148(19) 0.0025(19)
C38 0.029(2) 0.034(3) 0.032(3) 0.007(2) 0.014(2) 0.002(2)
C39 0.027(2) 0.036(3) 0.034(3) 0.005(2) 0.013(2) -0.0009(19)
C40 0.025(2) 0.037(3) 0.031(3) 0.002(2) 0.013(2) -0.002(2)
C41 0.043(3) 0.036(3) 0.042(3) 0.007(2) 0.017(2) -0.002(2)
C42 0.086(3) 0.070(3) 0.073(3) -0.003(2) 0.043(2) 0.001(2)
C43 0.068(3) 0.061(3) 0.081(3) 0.009(2) 0.022(2) -0.008(2)
C44 0.070(4) 0.042(3) 0.048(3) 0.005(3) 0.027(3) -0.006(3)
C45 0.026(2) 0.032(3) 0.030(2) -0.001(2) 0.013(2) -0.0013(19)
N1 0.030(2) 0.033(2) 0.041(2) -0.0027(19) 0.0164(18) -0.0017(18)
C46 0.032(3) 0.040(3) 0.048(3) 0.010(2) 0.021(2) 0.002(2)
C47 0.033(3) 0.041(3) 0.059(4) 0.005(3) 0.023(3) 0.009(2)
C48 0.051(3) 0.064(4) 0.061(4) -0.014(3) 0.038(3) 0.003(3)
C49 0.071(4) 0.076(5) 0.036(3) -0.008(3) 0.031(3) -0.002(3)
C50 0.042(3) 0.056(4) 0.034(3) -0.005(3) 0.012(2) 0.004(3)

loop_
_atom_type_symbol
_atom_type_description
_atom_type_scat_dispersion_real
_atom_type_scat_dispersion_imag
_atom_type_scat_source
C C 0.0033 0.0016 'International Tables Vol C Tables 4.2.6.8 and 6.1.1.4'
H H 0.0000 0.0000 'International Tables Vol C Tables 4.2.6.8 and 6.1.1.4'
N N 0.0061 0.0033 'International Tables Vol C Tables 4.2.6.8 and 6.1.1.4'
O O 0.0106 0.0060 'International Tables Vol C Tables 4.2.6.8 and 6.1.1.4'
U U -9.6767 9.6646 'International Tables Vol C Tables 4.2.6.8 and 6.1.1.4'

loop_
_geom_angle_atom_site_label_1
_geom_angle_atom_site_label_2
_geom_angle_atom_site_label_3
_geom_angle
_geom_angle_site_symmetry_1
_geom_angle_site_symmetry_3
_geom_angle_publ_flag
O3 U O3 95.92(16) . 2 ?
O3 U O1 132.18(11) . 2 ?
O3 U O1 104.74(11) 2 2 ?
O3 U O1 104.74(11) . . ?
O3 U O1 132.18(11) 2 . ?
O1 U O1 92.54(16) 2 . ?
O3 U O4 72.58(10) . 2 ?
O3 U O4 77.21(10) 2 2 ?
O1 U O4 70.79(11) 2 2 ?
O1 U O4 150.05(11) . 2 ?
O3 U O4 77.21(11) . . ?
O3 U O4 72.58(10) 2 . ?
O1 U O4 150.05(11) 2 . ?
O1 U O4 70.79(11) . . ?
O4 U O4 134.25(14) 2 . ?
O3 U O2 153.92(10) . 2 ?
O3 U O2 68.98(10) 2 2 ?
O1 U O2 73.52(10) 2 2 ?
O1 U O2 74.14(10) . 2 ?
O4 U O2 121.46(9) 2 2 ?
O4 U O2 77.95(9) . 2 ?
O3 U O2 68.98(10) . . ?
O3 U O2 153.92(10) 2 . ?
O1 U O2 74.14(10) 2 . ?
O1 U O2 73.52(10) . . ?
O4 U O2 77.95(9) 2 . ?
O4 U O2 121.46(9) . . ?
O2 U O2 132.49(13) 2 . ?
C2 O1 U 175.7(3) . . ?
C13 O2 C23 109.0(3) . . ?
C13 O2 U 117.8(2) . . ?
C23 O2 U 132.6(3) . . ?
C25 O3 U 177.5(3) . . ?
C36 O4 U 122.8(3) . . ?
C6 C1 C2 119.5(4) . . ?
C6 C1 C22 120.5(4) . 2 ?
C2 C1 C22 120.0(4) . 2 ?
O1 C2 C1 121.2(4) . . ?
O1 C2 C3 120.0(4) . . ?
C1 C2 C3 118.8(4) . . ?
C4 C3 C2 120.2(4) . . ?
C4 C3 C11 120.3(4) . . ?
C2 C3 C11 119.4(4) . . ?
C5 C4 C3 122.3(4) . . ?
C4 C5 C6 116.4(4) . . ?
C4 C5 C7 122.9(4) . . ?
C6 C5 C7 120.6(4) . . ?
C1 C6 C5 122.8(4) . . ?
C5 C7 C10 107.9(4) . . ?
C5 C7 C9 111.0(4) . . ?
C10 C7 C9 109.3(5) . . ?
C5 C7 C8 111.9(4) . . ?
C10 C7 C8 108.4(5) . . ?
C9 C7 C8 108.2(4) . . ?
C3 C11 C12 110.4(4) . . ?
C13 C12 C17 118.2(4) . . ?
C13 C12 C11 122.0(4) . . ?
C17 C12 C11 119.7(4) . . ?
C14 C13 C12 122.1(5) . . ?
C14 C13 O2 119.6(4) . . ?
C12 C13 O2 118.3(4) . . ?
C13 C14 C15 117.9(4) . . ?
C13 C14 C22 121.3(5) . . ?
C15 C14 C22 120.7(4) . . ?
C14 C15 C16 122.5(4) . . ?
C17 C16 C15 117.4(5) . . ?
C17 C16 C18 119.6(4) . . ?
C15 C16 C18 123.0(4) . . ?
C16 C17 C12 121.8(4) . . ?
C20 C18 C21 109.0(5) . . ?
C20 C18 C19 107.9(5) . . ?
C21 C18 C19 108.5(6) . . ?
C20 C18 C16 112.3(5) . . ?
C21 C18 C16 110.2(5) . . ?
C19 C18 C16 108.7(5) . . ?
C1 C22 C14 111.3(4) 2 . ?
C25 C24 C29 119.4(4) . . ?
C25 C24 C45 120.8(4) . 2 ?
C29 C24 C45 119.8(4) . 2 ?
O3 C25 C24 121.4(4) . . ?
O3 C25 C26 119.2(4) . . ?
C24 C25 C26 119.4(4) . . ?
C27 C26 C25 119.3(4) . . ?
C27 C26 C34 121.1(4) . . ?
C25 C26 C34 119.3(4) . . ?
C28 C27 C26 122.3(4) . . ?
C27 C28 C29 117.3(4) . . ?
C27 C28 C30 119.6(4) . . ?
C29 C28 C30 123.1(4) . . ?
C28 C29 C24 122.2(4) . . ?
C33 C30 C32 111.0(5) . . ?
C33 C30 C31 107.3(5) . . ?
C32 C30 C31 106.6(5) . . ?
C33 C30 C28 108.7(4) . . ?
C32 C30 C28 110.8(4) . . ?
C31 C30 C28 112.3(4) . . ?
C26 C34 C35 107.8(4) . . ?
C40 C35 C36 118.5(4) . . ?
C40 C35 C34 118.4(4) . . ?
C36 C35 C34 122.7(4) . . ?
C37 C36 C35 120.6(4) . . ?
C37 C36 O4 119.5(4) . . ?
C35 C36 O4 119.9(4) . . ?
C38 C37 C36 118.4(4) . . ?
C38 C37 C45 119.8(4) . . ?
C36 C37 C45 121.7(4) . . ?
C37 C38 C39 123.0(4) . . ?
C40 C39 C38 116.4(4) . . ?
C40 C39 C41 121.3(4) . . ?
C38 C39 C41 122.1(4) . . ?
C39 C40 C35 123.0(4) . . ?
C43 C41 C44 109.1(5) . . ?
C43 C41 C39 112.5(5) . . ?
C44 C41 C39 111.5(5) . . ?
C43 C41 C42 107.7(6) . . ?
C44 C41 C42 108.4(5) . . ?
C39 C41 C42 107.5(5) . . ?
C37 C45 C24 111.8(4) . 2 ?
C50 N1 C46 117.0(4) . . ?
N1 C46 C47 123.6(5) . . ?
C48 C47 C46 119.4(5) . . ?
C47 C48 C49 117.7(5) . . ?
C48 C49 C50 119.4(5) . . ?
N1 C50 C49 122.8(5) . . ?

loop_
_geom_bond_atom_site_label_1
_geom_bond_atom_site_label_2
_geom_bond_distance
_geom_bond_site_symmetry_2
_geom_bond_publ_flag
U O3 2.182(3) . ?
U O3 2.182(3) 2 ?
U O1 2.197(3) 2 ?
U O1 2.197(3) . ?
U O4 2.607(3) 2 ?
U O4 2.607(3) . ?
U O2 2.751(3) 2 ?
U O2 2.751(3) . ?
O1 C2 1.346(5) . ?
O2 C13 1.403(6) . ?
O2 C23 1.466(6) . ?
O3 C25 1.345(5) . ?
O4 C36 1.396(6) . ?
C1 C6 1.400(6) . ?
C1 C2 1.400(6) . ?
C1 C22 1.501(6) 2 ?
C2 C3 1.405(6) . ?
C3 C4 1.397(6) . ?
C3 C11 1.506(6) . ?
C4 C5 1.396(7) . ?
C5 C6 1.400(6) . ?
C5 C7 1.530(6) . ?
C7 C10 1.532(8) . ?
C7 C9 1.532(7) . ?
C7 C8 1.537(7) . ?
C11 C12 1.519(6) . ?
C12 C13 1.389(6) . ?
C12 C17 1.401(7) . ?
C13 C14 1.387(6) . ?
C14 C15 1.395(7) . ?
C14 C22 1.508(6) . ?
C15 C16 1.397(7) . ?
C16 C17 1.398(7) . ?
C16 C18 1.541(7) . ?
C18 C20 1.508(8) . ?
C18 C21 1.519(8) . ?
C18 C19 1.536(8) . ?
C22 C1 1.501(6) 2 ?
C24 C25 1.400(6) . ?
C24 C29 1.403(6) . ?
C24 C45 1.516(6) 2 ?
C25 C26 1.404(6) . ?
C26 C27 1.402(6) . ?
C26 C34 1.504(6) . ?
C27 C28 1.389(7) . ?
C28 C29 1.394(6) . ?
C28 C30 1.545(6) . ?
C30 C33 1.509(7) . ?
C30 C32 1.519(7) . ?
C30 C31 1.550(8) . ?
C34 C35 1.518(6) . ?
C35 C40 1.393(7) . ?
C35 C36 1.396(6) . ?
C36 C37 1.394(6) . ?
C37 C38 1.392(7) . ?
C37 C45 1.518(6) . ?
C38 C39 1.394(6) . ?
C39 C40 1.389(6) . ?
C39 C41 1.534(7) . ?
C41 C43 1.497(8) . ?
C41 C44 1.520(7) . ?
C41 C42 1.557(9) . ?
C45 C24 1.516(6) 2 ?
N1 C50 1.328(7) . ?
N1 C46 1.332(6) . ?
C46 C47 1.375(7) . ?
C47 C48 1.369(8) . ?
C48 C49 1.381(9) . ?
C49 C50 1.385(8) . ?

loop_
_geom_hbond_atom_site_label_D
_geom_hbond_atom_site_label_H
_geom_hbond_atom_site_label_A
_geom_hbond_distance_DH
_geom_hbond_distance_HA
_geom_hbond_distance_DA
_geom_hbond_angle_DHA
_geom_hbond_site_symmetry_A
O4 H4 N1 0.92 1.77 2.674(5) 165.8 .
